data_7019841
loop_
_publ_author_name
'Ke, Hongshan'
'Zhao, Lang'
'Guo, Yang'
'Tang, Jinkui'

_publ_section_title
;
 Polydentate-ligand-supported self-assembly of heterometallic T-shaped
 Co(4)RE (RE = Gd, Tb, Y) clusters: synthesis, structure and magnetism.
;
_journal_issue 32
_journal_name_full 'Dalton transactions (Cambridge, England : 2003)'
_journal_page_first 9760
_journal_page_last 9765
_journal_paper_doi 10.1039/c2dt30761h
_journal_volume 41
_journal_year 2012
_chemical_formula_sum 'C74 H115 Co4 N6 O41.5 Y'
_chemical_formula_weight 2077.35
_chemical_name_systematic
;
?
;
_space_group_IT_number 14
_symmetry_cell_setting monoclinic
_symmetry_space_group_name_Hall '-P 2ybc'
_symmetry_space_group_name_H-M 'P 1 21/c 1'
_atom_sites_solution_hydrogens geom
_atom_sites_solution_primary direct
_atom_sites_solution_secondary difmap
_audit_creation_method SHELXL-97
_cell_angle_alpha 90.00
_cell_angle_beta 110.536(2)
_cell_angle_gamma 90.00
_cell_formula_units_Z 4
_cell_length_a 11.0857(8)
_cell_length_b 28.3353(18)
_cell_length_c 29.5780(18)
_cell_measurement_reflns_used 9990
_cell_measurement_temperature 173(2)
_cell_measurement_theta_max 26.03
_cell_measurement_theta_min 2.32
_cell_volume 8700.5(10)
_computing_structure_refinement 'SHELXL-97 (Sheldrick, 1997)'
_computing_structure_solution 'SHELXS-97 (Sheldrick, 1990)'
_diffrn_ambient_temperature 173(2)
_diffrn_measured_fraction_theta_full 0.998
_diffrn_measured_fraction_theta_max 0.998
_diffrn_radiation_monochromator graphite
_diffrn_radiation_source 'fine-focus sealed tube'
_diffrn_radiation_type MoK\a
_diffrn_radiation_wavelength 0.71073
_diffrn_reflns_av_R_equivalents 0.0806
_diffrn_reflns_av_sigmaI/netI 0.0893
_diffrn_reflns_limit_h_max 13
_diffrn_reflns_limit_h_min -13
_diffrn_reflns_limit_k_max 33
_diffrn_reflns_limit_k_min -23
_diffrn_reflns_limit_l_max 35
_diffrn_reflns_limit_l_min -34
_diffrn_reflns_number 44134
_diffrn_reflns_theta_full 25.00
_diffrn_reflns_theta_max 25.00
_diffrn_reflns_theta_min 1.03
_exptl_absorpt_coefficient_mu 1.505
_exptl_absorpt_correction_T_max 0.8401
_exptl_absorpt_correction_T_min 0.7529
_exptl_absorpt_correction_type multi-scan
_exptl_absorpt_process_details 'SADABS; Bruker, 2000'
_exptl_crystal_colour black-red
_exptl_crystal_density_diffrn 1.586
_exptl_crystal_density_method 'not measured'
_exptl_crystal_description plate
_exptl_crystal_F_000 4320
_exptl_crystal_size_max 0.20
_exptl_crystal_size_mid 0.18
_exptl_crystal_size_min 0.12
_refine_diff_density_max 2.219
_refine_diff_density_min -1.215
_refine_diff_density_rms 0.226
_refine_ls_extinction_method none
_refine_ls_goodness_of_fit_ref 1.041
_refine_ls_hydrogen_treatment constr
_refine_ls_matrix_type full
_refine_ls_number_parameters 1161
_refine_ls_number_reflns 15270
_refine_ls_number_restraints 0
_refine_ls_restrained_S_all 1.041
_refine_ls_R_factor_all 0.0995
_refine_ls_R_factor_gt 0.0598
_refine_ls_shift/su_max 0.001
_refine_ls_shift/su_mean 0.000
_refine_ls_structure_factor_coef Fsqd
_refine_ls_weighting_details 'calc w=1/[\s^2^(Fo^2^)+(0.0861P)^2^+10.0090P] where P=(Fo^2^+2Fc^2^)/3'
_refine_ls_weighting_scheme calc
_refine_ls_wR_factor_gt 0.1492
_refine_ls_wR_factor_ref 0.1719
_reflns_number_gt 10326
_reflns_number_total 15270
_reflns_threshold_expression >2sigma(I)
_cod_data_source_file c2dt30761h.txt
_cod_data_source_block khs10090902_0m
_cod_original_sg_symbol_H-M P21/c
_cod_original_formula_sum 'C74 H115 Co4 N6 O41.50 Y'
_cod_database_code 7019841

loop_
_symmetry_equiv_pos_as_xyz
'x, y, z'
'-x, y+1/2, -z+1/2'
'-x, -y, -z'
'x, -y-1/2, z-1/2'

loop_
_atom_site_label
_atom_site_type_symbol
_atom_site_fract_x
_atom_site_fract_y
_atom_site_fract_z
_atom_site_U_iso_or_equiv
_atom_site_adp_type
_atom_site_occupancy
_atom_site_symmetry_multiplicity
_atom_site_calc_flag
_atom_site_refinement_flags
O33 O 0.5511(10) 0.0542(3) 0.2136(3) 0.164(5) Uani 1 1 d .
C1 C 1.1038(6) 0.87555(18) -0.0919(2) 0.0232(13) Uani 1 1 d .
C2 C 0.9979(6) 0.8716(2) -0.1347(2) 0.0291(14) Uani 1 1 d .
C3 C 1.0054(7) 0.8902(2) -0.1784(2) 0.0396(17) Uani 1 1 d .
H3 H 0.9345 0.8877 -0.2068 0.048 Uiso 1 1 calc R
C4 C 1.1141(8) 0.9114(2) -0.1793(3) 0.0450(19) Uani 1 1 d .
H4 H 1.1173 0.9236 -0.2080 0.054 Uiso 1 1 calc R
C5 C 1.2212(7) 0.9148(2) -0.1370(2) 0.0403(17) Uani 1 1 d .
H5 H 1.2957 0.9293 -0.1379 0.048 Uiso 1 1 calc R
C6 C 1.2189(6) 0.8972(2) -0.0940(2) 0.0278(14) Uani 1 1 d .
C7 C 1.4276(6) 0.9274(3) -0.0480(3) 0.0444(18) Uani 1 1 d .
H7A H 1.4698 0.9141 -0.0684 0.067 Uiso 1 1 calc R
H7B H 1.4865 0.9282 -0.0152 0.067 Uiso 1 1 calc R
H7C H 1.3996 0.9589 -0.0585 0.067 Uiso 1 1 calc R
C8 C 0.8776(7) 0.8521(2) -0.1369(2) 0.0332(16) Uani 1 1 d .
H8 H 0.8136 0.8499 -0.1672 0.040 Uiso 1 1 calc R
C9 C 0.7140(6) 0.8245(2) -0.1068(2) 0.0269(14) Uani 1 1 d .
C10 C 0.6116(8) 0.8575(2) -0.1423(2) 0.046(2) Uani 1 1 d .
H10A H 0.5982 0.8479 -0.1752 0.055 Uiso 1 1 calc R
H10B H 0.5305 0.8538 -0.1370 0.055 Uiso 1 1 calc R
C11 C 0.6872(6) 0.77462(19) -0.1263(2) 0.0290(15) Uani 1 1 d .
H11A H 0.5962 0.7677 -0.1348 0.035 Uiso 1 1 calc R
H11B H 0.7090 0.7717 -0.1552 0.035 Uiso 1 1 calc R
C12 C 0.7021(6) 0.8303(2) -0.0566(2) 0.0262(14) Uani 1 1 d .
H12A H 0.6804 0.8628 -0.0523 0.031 Uiso 1 1 calc R
H12B H 0.6335 0.8102 -0.0544 0.031 Uiso 1 1 calc R
C13 C 0.8331(6) 0.9737(2) -0.0131(2) 0.0322(15) Uani 1 1 d .
C14 C 0.8473(7) 1.0065(2) 0.0224(3) 0.0385(17) Uani 1 1 d .
H14 H 0.7938 1.0329 0.0159 0.046 Uiso 1 1 calc R
C15 C 0.9406(7) 1.0011(2) 0.0679(3) 0.0385(17) Uani 1 1 d .
H15 H 0.9516 1.0242 0.0914 0.046 Uiso 1 1 calc R
C16 C 1.0154(7) 0.9620(2) 0.0781(2) 0.0319(15) Uani 1 1 d .
H16 H 1.0769 0.9582 0.1088 0.038 Uiso 1 1 calc R
C17 C 1.0014(6) 0.92678(19) 0.0428(2) 0.0236(13) Uani 1 1 d .
C18 C 0.9120(6) 0.93281(19) -0.0044(2) 0.0257(14) Uani 1 1 d .
C19 C 0.6564(7) 1.0146(2) -0.0708(3) 0.052(2) Uani 1 1 d .
H19A H 0.6092 1.0151 -0.0491 0.078 Uiso 1 1 calc R
H19B H 0.5975 1.0114 -0.1033 0.078 Uiso 1 1 calc R
H19C H 0.7038 1.0436 -0.0677 0.078 Uiso 1 1 calc R
C20 C 1.0801(6) 0.88532(19) 0.0563(2) 0.0232(13) Uani 1 1 d .
H20 H 1.1438 0.8852 0.0868 0.028 Uiso 1 1 calc R
C21 C 1.1586(5) 0.80804(18) 0.0493(2) 0.0192(12) Uani 1 1 d .
C22 C 1.2998(5) 0.8244(2) 0.0716(2) 0.0232(13) Uani 1 1 d .
H22A H 1.3132 0.8380 0.1030 0.028 Uiso 1 1 calc R
H22B H 1.3554 0.7970 0.0764 0.028 Uiso 1 1 calc R
C23 C 1.1450(5) 0.77591(19) 0.00617(19) 0.0189(12) Uani 1 1 d .
H23A H 1.2049 0.7859 -0.0092 0.023 Uiso 1 1 calc R
H23B H 1.1660 0.7437 0.0173 0.023 Uiso 1 1 calc R
C24 C 1.1173(5) 0.78242(19) 0.0868(2) 0.0208(13) Uani 1 1 d .
H24A H 1.1773 0.7570 0.1010 0.025 Uiso 1 1 calc R
H24B H 1.1197 0.8042 0.1124 0.025 Uiso 1 1 calc R
C25 C 0.6029(5) 0.55884(18) -0.04516(19) 0.0197(12) Uani 1 1 d .
C26 C 0.7019(6) 0.54650(19) -0.0621(2) 0.0241(13) Uani 1 1 d .
C27 C 0.6775(6) 0.5133(2) -0.1003(2) 0.0294(15) Uani 1 1 d .
H27 H 0.7426 0.5056 -0.1120 0.035 Uiso 1 1 calc R
C28 C 0.5598(6) 0.4928(2) -0.1198(2) 0.0347(16) Uani 1 1 d .
H28 H 0.5452 0.4711 -0.1448 0.042 Uiso 1 1 calc R
C29 C 0.4606(6) 0.5039(2) -0.1030(2) 0.0336(16) Uani 1 1 d .
H29 H 0.3809 0.4893 -0.1164 0.040 Uiso 1 1 calc R
C30 C 0.4796(6) 0.53640(19) -0.0667(2) 0.0251(14) Uani 1 1 d .
C31 C 0.2745(7) 0.5237(3) -0.0594(3) 0.052(2) Uani 1 1 d .
H31A H 0.2258 0.5275 -0.0932 0.079 Uiso 1 1 calc R
H31B H 0.2246 0.5348 -0.0408 0.079 Uiso 1 1 calc R
H31C H 0.2947 0.4909 -0.0526 0.079 Uiso 1 1 calc R
C32 C 0.8306(6) 0.56398(19) -0.0405(2) 0.0228(13) Uani 1 1 d .
H32 H 0.8930 0.5514 -0.0513 0.027 Uiso 1 1 calc R
C33 C 1.0045(6) 0.60889(19) 0.0148(2) 0.0225(13) Uani 1 1 d .
C34 C 1.0871(6) 0.5645(2) 0.0331(2) 0.0289(14) Uani 1 1 d .
H34A H 1.0985 0.5486 0.0058 0.035 Uiso 1 1 calc R
H34B H 1.1715 0.5739 0.0549 0.035 Uiso 1 1 calc R
C35 C 1.0159(5) 0.64167(19) 0.0573(2) 0.0228(13) Uani 1 1 d .
H35A H 1.0318 0.6231 0.0864 0.027 Uiso 1 1 calc R
H35B H 1.0882 0.6629 0.0626 0.027 Uiso 1 1 calc R
C36 C 1.0492(6) 0.63368(19) -0.0218(2) 0.0228(13) Uani 1 1 d .
H36A H 1.1418 0.6381 -0.0087 0.027 Uiso 1 1 calc R
H36B H 1.0288 0.6145 -0.0507 0.027 Uiso 1 1 calc R
C37 C 0.8738(6) 0.5607(2) 0.1530(2) 0.0243(13) Uani 1 1 d .
C38 C 0.8479(6) 0.5595(2) 0.1950(2) 0.0332(16) Uani 1 1 d .
H38 H 0.8994 0.5415 0.2209 0.040 Uiso 1 1 calc R
C39 C 0.7442(7) 0.5852(2) 0.1994(2) 0.0348(16) Uani 1 1 d .
H39 H 0.7240 0.5829 0.2273 0.042 Uiso 1 1 calc R
C40 C 0.6737(6) 0.6135(2) 0.1627(2) 0.0290(14) Uani 1 1 d .
H40 H 0.6068 0.6312 0.1661 0.035 Uiso 1 1 calc R
C41 C 0.6995(5) 0.61674(19) 0.1192(2) 0.0229(13) Uani 1 1 d .
C42 C 0.7979(5) 0.58863(19) 0.1132(2) 0.0208(13) Uani 1 1 d .
C43 C 1.0491(7) 0.5067(3) 0.1819(3) 0.0472(19) Uani 1 1 d .
H43A H 1.0958 0.5258 0.2093 0.071 Uiso 1 1 calc R
H43B H 1.1089 0.4902 0.1707 0.071 Uiso 1 1 calc R
H43C H 0.9968 0.4844 0.1911 0.071 Uiso 1 1 calc R
C44 C 0.6250(6) 0.64880(19) 0.0834(2) 0.0239(13) Uani 1 1 d .
H44 H 0.5574 0.6640 0.0892 0.029 Uiso 1 1 calc R
C45 C 0.5566(5) 0.69335(19) 0.0092(2) 0.0217(13) Uani 1 1 d .
C46 C 0.4146(5) 0.6860(2) 0.0031(2) 0.0255(14) Uani 1 1 d .
H46A H 0.3997 0.7002 0.0305 0.031 Uiso 1 1 calc R
H46B H 0.3619 0.7029 -0.0255 0.031 Uiso 1 1 calc R
C47 C 0.6000(5) 0.74237(18) 0.0294(2) 0.0202(12) Uani 1 1 d .
H47A H 0.5428 0.7657 0.0086 0.024 Uiso 1 1 calc R
H47B H 0.5933 0.7449 0.0611 0.024 Uiso 1 1 calc R
C48 C 0.5751(5) 0.6853(2) -0.0388(2) 0.0233(13) Uani 1 1 d .
H48A H 0.5173 0.6606 -0.0566 0.028 Uiso 1 1 calc R
H48B H 0.5538 0.7139 -0.0579 0.028 Uiso 1 1 calc R
C49 C 0.6309(6) 0.7915(2) 0.2190(2) 0.0244(13) Uani 1 1 d .
C50 C 0.5081(6) 0.8033(2) 0.2206(2) 0.0301(15) Uani 1 1 d .
C51 C 0.4295(7) 0.7693(3) 0.2294(3) 0.0421(18) Uani 1 1 d .
H51 H 0.3497 0.7779 0.2306 0.050 Uiso 1 1 calc R
C52 C 0.4685(7) 0.7222(2) 0.2364(3) 0.0421(18) Uani 1 1 d .
H52 H 0.4159 0.6994 0.2426 0.051 Uiso 1 1 calc R
C53 C 0.5848(6) 0.7102(2) 0.2341(2) 0.0329(15) Uani 1 1 d .
H53 H 0.6105 0.6788 0.2384 0.039 Uiso 1 1 calc R
C54 C 0.6682(6) 0.7438(2) 0.2254(2) 0.0257(14) Uani 1 1 d .
C55 C 0.3533(7) 0.8649(3) 0.2124(3) 0.059(2) Uani 1 1 d .
H55A H 0.2874 0.8475 0.1881 0.088 Uiso 1 1 calc R
H55B H 0.3427 0.8980 0.2052 0.088 Uiso 1 1 calc R
H55C H 0.3466 0.8591 0.2434 0.088 Uiso 1 1 calc R
C56 C 0.7886(6) 0.7274(2) 0.22321(19) 0.0239(13) Uani 1 1 d .
H56 H 0.8092 0.6959 0.2306 0.029 Uiso 1 1 calc R
C57 C 0.9915(5) 0.73114(19) 0.2099(2) 0.0215(13) Uani 1 1 d .
C58 C 1.0729(5) 0.7129(2) 0.2601(2) 0.0267(14) Uani 1 1 d .
H58A H 1.0757 0.7365 0.2842 0.032 Uiso 1 1 calc R
H58B H 1.0336 0.6846 0.2673 0.032 Uiso 1 1 calc R
C59 C 0.9605(6) 0.69138(19) 0.1730(2) 0.0248(13) Uani 1 1 d .
H59A H 1.0398 0.6782 0.1716 0.030 Uiso 1 1 calc R
H59B H 0.9143 0.6665 0.1826 0.030 Uiso 1 1 calc R
C60 C 1.0614(5) 0.77215(19) 0.1953(2) 0.0228(13) Uani 1 1 d .
H60A H 1.1145 0.7889 0.2240 0.027 Uiso 1 1 calc R
H60B H 1.1174 0.7597 0.1793 0.027 Uiso 1 1 calc R
C61 C 1.1364(6) 0.8829(2) 0.2948(2) 0.0286(14) Uani 1 1 d .
C62 C 1.2220(6) 0.9195(2) 0.3002(2) 0.0314(15) Uani 1 1 d .
H62 H 1.2932 0.9225 0.3284 0.038 Uiso 1 1 calc R
C63 C 1.2008(6) 0.9521(2) 0.2627(2) 0.0301(15) Uani 1 1 d .
H63 H 1.2582 0.9769 0.2661 0.036 Uiso 1 1 calc R
C64 C 1.0969(6) 0.9478(2) 0.2213(2) 0.0267(14) Uani 1 1 d .
H64 H 1.0829 0.9702 0.1970 0.032 Uiso 1 1 calc R
C65 C 1.0105(5) 0.91004(19) 0.21482(19) 0.0204(13) Uani 1 1 d .
C66 C 1.0316(5) 0.87564(19) 0.2514(2) 0.0207(13) Uani 1 1 d .
C67 C 1.2383(8) 0.8564(3) 0.3754(2) 0.065(3) Uani 1 1 d .
H67A H 1.3221 0.8528 0.3731 0.098 Uiso 1 1 calc R
H67B H 1.2270 0.8333 0.3973 0.098 Uiso 1 1 calc R
H67C H 1.2306 0.8875 0.3871 0.098 Uiso 1 1 calc R
C68 C 0.8981(6) 0.90872(19) 0.1707(2) 0.0218(13) Uani 1 1 d .
H68 H 0.8858 0.9341 0.1497 0.026 Uiso 1 1 calc R
C69 C 0.7021(5) 0.87772(19) 0.11270(19) 0.0206(13) Uani 1 1 d .
C70 C 0.6326(5) 0.83057(19) 0.1097(2) 0.0214(13) Uani 1 1 d .
H70A H 0.5728 0.8329 0.1269 0.026 Uiso 1 1 calc R
H70B H 0.5836 0.8233 0.0762 0.026 Uiso 1 1 calc R
C71 C 0.7448(6) 0.8844(2) 0.0698(2) 0.0263(14) Uani 1 1 d .
H71A H 0.6699 0.8852 0.0403 0.032 Uiso 1 1 calc R
H71B H 0.7897 0.9142 0.0727 0.032 Uiso 1 1 calc R
C72 C 0.6090(6) 0.9167(2) 0.1143(2) 0.0257(14) Uani 1 1 d .
H72A H 0.5275 0.9119 0.0882 0.031 Uiso 1 1 calc R
H72B H 0.5934 0.9146 0.1445 0.031 Uiso 1 1 calc R
C73 C 0.5748(14) 0.8579(4) 0.3451(4) 0.119(5) Uani 1 1 d .
H73A H 0.5341 0.8805 0.3593 0.179 Uiso 1 1 calc R
H73B H 0.5253 0.8293 0.3383 0.179 Uiso 1 1 calc R
H73C H 0.5797 0.8705 0.3157 0.179 Uiso 1 1 calc R
C74 C 0.7256(12) 0.1103(4) 0.3169(4) 0.116(4) Uani 1 1 d .
H74A H 0.7476 0.1392 0.3349 0.174 Uiso 1 1 calc R
H74B H 0.7838 0.0858 0.3338 0.174 Uiso 1 1 calc R
H74C H 0.6390 0.1015 0.3132 0.174 Uiso 1 1 calc R
Co1 Co 0.75758(7) 0.62707(2) 0.01981(3) 0.01794(18) Uani 1 1 d .
Co2 Co 0.96091(7) 0.84223(2) -0.03505(3) 0.01892(19) Uani 1 1 d .
Co3 Co 0.85456(7) 0.77853(3) 0.09788(3) 0.01856(18) Uani 1 1 d .
Co4 Co 0.84015(7) 0.81572(3) 0.18919(3) 0.01859(19) Uani 1 1 d .
N1 N 0.8702(4) 0.75245(16) 0.21199(16) 0.0195(10) Uani 1 1 d .
N2 N 0.8151(4) 0.87557(15) 0.15842(16) 0.0199(10) Uani 1 1 d .
N3 N 1.0705(4) 0.84844(15) 0.03014(15) 0.0170(10) Uani 1 1 d .
N4 N 0.8495(4) 0.83722(16) -0.10050(16) 0.0213(11) Uani 1 1 d .
N5 N 0.6423(4) 0.65881(15) 0.04363(17) 0.0197(10) Uani 1 1 d .
N6 N 0.8671(4) 0.59564(15) -0.00741(16) 0.0190(10) Uani 1 1 d .
O1 O 1.3193(4) 0.89918(15) -0.05074(16) 0.0355(11) Uani 1 1 d .
O2 O 1.1078(4) 0.86102(13) -0.04906(13) 0.0248(9) Uani 1 1 d .
O3 O 0.6480(7) 0.9057(2) -0.1366(2) 0.087(2) Uani 1 1 d .
H3' H 0.7113 0.9089 -0.1120 0.131 Uiso 1 1 calc R
O4 O 0.8190(4) 0.81808(12) -0.01998(13) 0.0202(9) Uani 1 1 d .
O5 O 0.7615(4) 0.74148(13) -0.09064(13) 0.0275(10) Uani 1 1 d .
H5A H 0.7744 0.7140 -0.1055 0.033 Uiso 1 1 calc R
O6 O 0.7438(4) 0.97574(14) -0.05915(17) 0.0418(12) Uani 1 1 d .
O7 O 0.8934(4) 0.90370(13) -0.04071(14) 0.0269(10) Uani 1 1 d .
O8 O 1.3370(4) 0.85777(16) 0.04346(16) 0.0394(12) Uani 1 1 d .
H8' H 1.2787 0.8611 0.0174 0.059 Uiso 1 1 calc R
O9 O 0.9911(3) 0.76359(13) 0.06596(13) 0.0196(8) Uani 1 1 d .
O10 O 1.0170(4) 0.77770(12) -0.02785(13) 0.0191(8) Uani 1 1 d .
O11 O 1.1434(5) 0.85008(16) 0.32949(15) 0.0470(13) Uani 1 1 d .
O12 O 0.9583(4) 0.83866(13) 0.24868(13) 0.0239(9) Uani 1 1 d .
O13 O 0.6554(5) 0.96299(14) 0.11012(16) 0.0364(11) Uani 1 1 d .
H13 H 0.6826 0.9755 0.1368 0.055 Uiso 1 1 calc R
O14 O 0.8281(4) 0.84668(12) 0.06713(13) 0.0218(9) Uani 1 1 d .
H14A H 0.8791 0.8533 0.0488 0.026 Uiso 1 1 calc R
O15 O 0.7224(3) 0.79374(12) 0.12998(13) 0.0201(8) Uani 1 1 d .
O16 O 0.4774(4) 0.84996(16) 0.21300(17) 0.0408(12) Uani 1 1 d .
O17 O 0.7037(4) 0.82613(13) 0.21318(14) 0.0254(9) Uani 1 1 d .
O18 O 1.2010(4) 0.70243(16) 0.26227(17) 0.0376(11) Uani 1 1 d .
H18 H 1.2054 0.6747 0.2552 0.056 Uiso 1 1 calc R
O19 O 0.8837(4) 0.70886(12) 0.12643(13) 0.0225(9) Uani 1 1 d .
H19 H 0.8385 0.6857 0.1048 0.027 Uiso 1 1 calc R
O20 O 0.9726(3) 0.80369(12) 0.16423(13) 0.0185(8) Uani 1 1 d .
O21 O 0.9687(4) 0.53626(14) 0.14417(14) 0.0306(10) Uani 1 1 d .
O22 O 0.8247(4) 0.58640(12) 0.07333(13) 0.0227(9) Uani 1 1 d .
O23 O 0.7269(3) 0.75228(12) 0.03295(13) 0.0192(8) Uani 1 1 d .
O24 O 0.7050(3) 0.67215(12) -0.03151(13) 0.0193(8) Uani 1 1 d .
O25 O 0.3727(4) 0.63898(15) -0.0008(2) 0.0471(13) Uani 1 1 d .
H25 H 0.4198 0.6226 -0.0105 0.071 Uiso 1 1 calc R
O26 O 0.3915(4) 0.55038(14) -0.04709(16) 0.0330(10) Uani 1 1 d .
O27 O 0.6132(4) 0.58798(13) -0.00997(13) 0.0228(9) Uani 1 1 d .
O28 O 1.0326(5) 0.53226(15) 0.05730(17) 0.0403(12) Uani 1 1 d .
H28' H 0.9923 0.5469 0.0713 0.060 Uiso 1 1 calc R
O29 O 0.9015(3) 0.66831(12) 0.04801(13) 0.0184(8) Uani 1 1 d .
O30 O 0.9864(4) 0.67879(13) -0.03374(14) 0.0262(9) Uani 1 1 d .
H30 H 0.9951 0.6903 -0.0618 0.031 Uiso 1 1 calc R
O31 O 0.7106(5) 0.84745(16) 0.38032(16) 0.0422(12) Uani 1 1 d .
H31X H 0.7083 0.8430 0.4074 0.063 Uiso 1 1 calc R
O32 O 0.7353(10) 0.1170(2) 0.2688(3) 0.105(3) Uani 1 1 d .
H32X H 0.6958 0.0959 0.2506 0.157 Uiso 1 1 calc R
O34 O 0.7265(4) 0.91385(15) 0.25952(16) 0.0386(11) Uani 1 1 d .
O35 O 0.7404(6) 0.99179(17) 0.20344(17) 0.0595(16) Uani 1 1 d .
O36 O 0.8985(5) 0.89350(17) 0.35313(17) 0.0496(13) Uani 1 1 d .
O37 O 0.8997(5) 0.79405(18) 0.31844(17) 0.0516(13) Uani 1 1 d .
O38 O 0.0697(5) 0.76883(16) 0.40454(16) 0.0403(12) Uani 1 1 d .
O39 O 0.5296(8) 0.9681(3) 0.2689(3) 0.133(3) Uani 1 1 d .
O40 O 0.810(2) 0.9624(7) 0.8532(8) 0.162(8) Uani 0.50 1 d P
O41 O 0.3055(8) 0.7789(3) 0.9107(3) 0.125(3) Uani 1 1 d .
O42 O 0.3679(9) 0.7560(5) 0.8408(4) 0.220(7) Uani 1 1 d .
Y1 Y 0.86347(5) 0.735127(18) -0.003875(19) 0.01791(14) Uani 1 1 d .

loop_
_atom_site_aniso_label
_atom_site_aniso_U_11
_atom_site_aniso_U_22
_atom_site_aniso_U_33
_atom_site_aniso_U_23
_atom_site_aniso_U_13
_atom_site_aniso_U_12
O33 0.212(10) 0.131(7) 0.075(5) -0.016(5) -0.043(6) 0.119(7)
C1 0.037(4) 0.013(3) 0.024(3) -0.001(2) 0.017(3) 0.001(3)
C2 0.040(4) 0.024(3) 0.024(3) 0.002(3) 0.011(3) -0.002(3)
C3 0.054(5) 0.038(4) 0.024(4) 0.001(3) 0.011(3) -0.003(3)
C4 0.058(5) 0.047(5) 0.031(4) 0.006(3) 0.019(4) -0.010(4)
C5 0.054(5) 0.027(4) 0.047(4) 0.004(3) 0.026(4) -0.002(3)
C6 0.040(4) 0.022(3) 0.026(3) 0.006(3) 0.018(3) 0.006(3)
C7 0.028(4) 0.058(5) 0.048(4) 0.018(4) 0.014(3) 0.001(3)
C8 0.045(4) 0.022(3) 0.023(3) -0.002(3) 0.000(3) 0.002(3)
C9 0.022(3) 0.028(3) 0.025(3) 0.004(3) 0.000(3) 0.001(3)
C10 0.069(5) 0.018(3) 0.023(3) -0.001(3) -0.017(3) 0.001(3)
C11 0.037(4) 0.024(3) 0.014(3) 0.001(2) -0.006(3) -0.003(3)
C12 0.021(3) 0.022(3) 0.028(3) 0.003(3) 0.001(3) 0.004(3)
C13 0.029(4) 0.023(3) 0.045(4) 0.006(3) 0.014(3) 0.001(3)
C14 0.043(4) 0.020(3) 0.062(5) 0.000(3) 0.031(4) 0.006(3)
C15 0.063(5) 0.020(3) 0.043(4) -0.008(3) 0.031(4) -0.004(3)
C16 0.045(4) 0.023(3) 0.031(4) -0.001(3) 0.018(3) 0.003(3)
C17 0.026(3) 0.015(3) 0.031(3) 0.003(2) 0.013(3) -0.002(2)
C18 0.030(4) 0.017(3) 0.037(4) 0.005(3) 0.020(3) 0.000(3)
C19 0.033(4) 0.029(4) 0.085(6) 0.013(4) 0.010(4) 0.019(3)
C20 0.029(4) 0.018(3) 0.020(3) -0.002(2) 0.005(3) -0.004(3)
C21 0.012(3) 0.018(3) 0.025(3) 0.002(2) 0.004(2) 0.001(2)
C22 0.012(3) 0.028(3) 0.025(3) 0.000(3) 0.000(2) -0.003(2)
C23 0.015(3) 0.018(3) 0.020(3) 0.002(2) 0.003(2) 0.001(2)
C24 0.013(3) 0.022(3) 0.023(3) -0.001(2) 0.001(2) -0.001(2)
C25 0.021(3) 0.012(3) 0.020(3) 0.002(2) 0.000(2) -0.002(2)
C26 0.023(3) 0.018(3) 0.026(3) -0.001(2) 0.001(3) 0.000(2)
C27 0.028(4) 0.026(3) 0.033(4) -0.009(3) 0.010(3) -0.001(3)
C28 0.035(4) 0.030(4) 0.032(4) -0.013(3) 0.004(3) -0.004(3)
C29 0.025(4) 0.030(4) 0.038(4) -0.007(3) 0.002(3) -0.005(3)
C30 0.023(3) 0.020(3) 0.027(3) 0.000(3) 0.002(3) -0.006(3)
C31 0.036(5) 0.056(5) 0.066(5) -0.020(4) 0.018(4) -0.023(4)
C32 0.025(3) 0.016(3) 0.027(3) -0.002(3) 0.009(3) 0.005(2)
C33 0.020(3) 0.022(3) 0.023(3) -0.002(2) 0.005(3) 0.003(2)
C34 0.025(4) 0.026(3) 0.034(4) 0.000(3) 0.008(3) 0.009(3)
C35 0.011(3) 0.021(3) 0.030(3) -0.001(2) -0.001(2) 0.000(2)
C36 0.017(3) 0.024(3) 0.027(3) -0.003(2) 0.007(3) 0.002(2)
C37 0.025(3) 0.023(3) 0.021(3) -0.004(2) 0.004(3) -0.005(3)
C38 0.039(4) 0.029(4) 0.025(3) 0.002(3) 0.004(3) -0.001(3)
C39 0.039(4) 0.041(4) 0.024(3) -0.005(3) 0.011(3) -0.007(3)
C40 0.026(4) 0.028(3) 0.033(4) -0.003(3) 0.011(3) -0.002(3)
C41 0.019(3) 0.025(3) 0.022(3) -0.003(2) 0.004(3) -0.004(2)
C42 0.021(3) 0.017(3) 0.022(3) -0.006(2) 0.004(3) -0.007(2)
C43 0.040(5) 0.051(5) 0.044(4) 0.015(4) 0.006(4) 0.020(4)
C44 0.018(3) 0.021(3) 0.029(3) -0.008(3) 0.004(3) -0.005(2)
C45 0.014(3) 0.021(3) 0.028(3) 0.000(2) 0.003(2) 0.002(2)
C46 0.016(3) 0.028(3) 0.027(3) -0.005(3) 0.002(3) -0.001(3)
C47 0.011(3) 0.018(3) 0.027(3) -0.003(2) 0.002(2) 0.001(2)
C48 0.018(3) 0.024(3) 0.023(3) 0.002(2) 0.001(3) 0.003(2)
C49 0.023(3) 0.036(4) 0.016(3) -0.005(3) 0.008(3) -0.007(3)
C50 0.023(4) 0.036(4) 0.031(4) -0.008(3) 0.008(3) -0.001(3)
C51 0.022(4) 0.060(5) 0.047(4) -0.008(4) 0.015(3) -0.006(3)
C52 0.029(4) 0.044(4) 0.059(5) -0.010(4) 0.023(4) -0.012(3)
C53 0.032(4) 0.037(4) 0.031(4) -0.003(3) 0.013(3) -0.010(3)
C54 0.025(3) 0.030(3) 0.021(3) -0.001(3) 0.006(3) -0.004(3)
C55 0.031(4) 0.070(6) 0.079(6) -0.018(5) 0.024(4) 0.014(4)
C56 0.027(3) 0.023(3) 0.018(3) 0.001(2) 0.002(3) -0.001(3)
C57 0.017(3) 0.024(3) 0.024(3) 0.001(2) 0.007(3) 0.001(2)
C58 0.013(3) 0.031(3) 0.033(4) 0.007(3) 0.004(3) 0.001(3)
C59 0.022(3) 0.022(3) 0.029(3) -0.001(3) 0.007(3) 0.000(2)
C60 0.017(3) 0.024(3) 0.025(3) -0.001(2) 0.004(3) 0.002(2)
C61 0.033(4) 0.023(3) 0.027(3) -0.001(3) 0.007(3) -0.001(3)
C62 0.026(4) 0.033(4) 0.027(3) -0.008(3) -0.002(3) -0.006(3)
C63 0.029(4) 0.025(3) 0.038(4) -0.009(3) 0.014(3) -0.007(3)
C64 0.026(4) 0.023(3) 0.028(3) 0.000(3) 0.007(3) -0.001(3)
C65 0.023(3) 0.019(3) 0.017(3) -0.004(2) 0.005(2) -0.001(2)
C66 0.012(3) 0.024(3) 0.023(3) -0.005(2) 0.003(2) 0.000(2)
C67 0.056(6) 0.082(6) 0.030(4) 0.021(4) -0.019(4) -0.027(5)
C68 0.029(4) 0.016(3) 0.023(3) 0.004(2) 0.012(3) 0.004(3)
C69 0.018(3) 0.021(3) 0.016(3) 0.000(2) -0.002(2) 0.003(2)
C70 0.009(3) 0.029(3) 0.022(3) -0.003(2) 0.000(2) 0.002(2)
C71 0.028(4) 0.024(3) 0.022(3) 0.001(2) 0.003(3) 0.005(3)
C72 0.019(3) 0.027(3) 0.025(3) -0.003(3) 0.000(3) 0.000(3)
C73 0.238(17) 0.081(8) 0.066(7) 0.020(6) 0.087(10) 0.041(9)
C74 0.103(10) 0.110(10) 0.116(11) -0.015(8) 0.012(8) -0.020(8)
Co1 0.0155(4) 0.0156(4) 0.0194(4) -0.0016(3) 0.0020(3) -0.0006(3)
Co2 0.0184(4) 0.0168(4) 0.0180(4) 0.0012(3) 0.0019(3) 0.0019(3)
Co3 0.0149(4) 0.0199(4) 0.0178(4) -0.0007(3) 0.0018(3) 0.0001(3)
Co4 0.0158(4) 0.0198(4) 0.0181(4) -0.0006(3) 0.0034(3) -0.0006(3)
N1 0.016(3) 0.024(3) 0.019(2) 0.001(2) 0.006(2) -0.003(2)
N2 0.017(3) 0.018(2) 0.023(3) -0.002(2) 0.005(2) 0.000(2)
N3 0.014(3) 0.019(2) 0.020(2) 0.0042(19) 0.007(2) 0.0003(19)
N4 0.020(3) 0.024(3) 0.016(2) 0.003(2) 0.002(2) 0.002(2)
N5 0.014(3) 0.018(2) 0.026(3) -0.001(2) 0.006(2) -0.0012(19)
N6 0.015(3) 0.016(2) 0.024(3) 0.002(2) 0.004(2) 0.0025(19)
O1 0.030(3) 0.034(3) 0.041(3) 0.014(2) 0.012(2) 0.003(2)
O2 0.026(2) 0.026(2) 0.021(2) 0.0009(17) 0.0058(18) -0.0028(18)
O3 0.079(5) 0.079(5) 0.074(5) 0.010(3) -0.011(4) 0.009(4)
O4 0.016(2) 0.019(2) 0.022(2) -0.0009(16) 0.0018(17) -0.0024(16)
O5 0.033(3) 0.023(2) 0.021(2) 0.0003(17) 0.0014(19) 0.0029(18)
O6 0.033(3) 0.025(2) 0.055(3) 0.005(2) 0.001(2) 0.011(2)
O7 0.030(2) 0.018(2) 0.026(2) 0.0000(17) 0.0017(19) 0.0058(17)
O8 0.027(3) 0.048(3) 0.036(3) 0.017(2) 0.002(2) -0.014(2)
O9 0.014(2) 0.025(2) 0.018(2) -0.0009(16) 0.0036(16) -0.0035(16)
O10 0.019(2) 0.0158(19) 0.018(2) -0.0025(15) 0.0007(16) 0.0028(16)
O11 0.055(3) 0.040(3) 0.026(2) 0.004(2) -0.010(2) -0.019(2)
O12 0.026(2) 0.023(2) 0.017(2) -0.0008(16) 0.0012(17) -0.0061(18)
O13 0.036(3) 0.025(2) 0.043(3) 0.000(2) 0.007(2) 0.003(2)
O14 0.024(2) 0.019(2) 0.024(2) 0.0028(16) 0.0103(18) 0.0039(17)
O15 0.015(2) 0.020(2) 0.021(2) 0.0001(16) 0.0018(16) 0.0017(16)
O16 0.025(3) 0.047(3) 0.054(3) -0.006(2) 0.018(2) 0.005(2)
O17 0.019(2) 0.028(2) 0.029(2) -0.0030(18) 0.0079(18) 0.0007(18)
O18 0.025(3) 0.040(3) 0.044(3) 0.008(2) 0.007(2) 0.007(2)
O19 0.025(2) 0.019(2) 0.019(2) -0.0026(16) 0.0019(17) -0.0044(17)
O20 0.016(2) 0.019(2) 0.018(2) 0.0027(16) 0.0030(16) 0.0004(16)
O21 0.029(3) 0.030(2) 0.027(2) 0.0067(18) 0.0023(19) 0.0091(19)
O22 0.025(2) 0.018(2) 0.020(2) 0.0009(16) 0.0018(18) 0.0014(17)
O23 0.015(2) 0.020(2) 0.021(2) -0.0021(16) 0.0034(16) 0.0003(16)
O24 0.014(2) 0.021(2) 0.021(2) 0.0009(16) 0.0035(16) 0.0028(16)
O25 0.023(3) 0.032(3) 0.083(4) -0.015(3) 0.015(3) -0.009(2)
O26 0.022(2) 0.033(2) 0.043(3) -0.012(2) 0.010(2) -0.0094(19)
O27 0.019(2) 0.021(2) 0.026(2) -0.0072(17) 0.0051(18) -0.0049(16)
O28 0.046(3) 0.031(3) 0.050(3) 0.012(2) 0.025(2) 0.017(2)
O29 0.013(2) 0.0137(19) 0.024(2) -0.0022(16) 0.0009(16) 0.0000(15)
O30 0.028(2) 0.020(2) 0.034(2) 0.0026(18) 0.015(2) 0.0035(17)
O31 0.054(3) 0.035(3) 0.031(3) 0.011(2) 0.007(2) 0.002(2)
O32 0.162(9) 0.068(5) 0.115(6) 0.017(4) 0.087(7) -0.004(5)
O34 0.041(3) 0.032(3) 0.043(3) -0.004(2) 0.014(2) 0.001(2)
O35 0.082(4) 0.044(3) 0.037(3) -0.002(2) 0.002(3) -0.019(3)
O36 0.056(4) 0.046(3) 0.041(3) 0.003(2) 0.011(3) -0.001(2)
O37 0.059(4) 0.060(3) 0.035(3) 0.008(2) 0.015(3) 0.005(3)
O38 0.045(3) 0.046(3) 0.032(3) 0.000(2) 0.016(2) -0.009(2)
O39 0.072(6) 0.179(9) 0.134(7) -0.056(6) 0.020(5) 0.027(5)
O40 0.18(2) 0.132(16) 0.164(19) 0.016(14) 0.054(16) -0.032(14)
O41 0.094(6) 0.085(5) 0.183(9) 0.010(5) 0.034(6) 0.028(4)
O42 0.078(7) 0.433(19) 0.154(9) 0.150(11) 0.046(7) 0.089(9)
Y1 0.0154(3) 0.0163(3) 0.0187(3) -0.0009(2) 0.0018(2) 0.0001(2)

loop_
_atom_type_symbol
_atom_type_description
_atom_type_scat_dispersion_real
_atom_type_scat_dispersion_imag
_atom_type_scat_source
C C 0.0033 0.0016 'International Tables Vol C Tables 4.2.6.8 and 6.1.1.4'
H H 0.0000 0.0000 'International Tables Vol C Tables 4.2.6.8 and 6.1.1.4'
O O 0.0106 0.0060 'International Tables Vol C Tables 4.2.6.8 and 6.1.1.4'
N N 0.0061 0.0033 'International Tables Vol C Tables 4.2.6.8 and 6.1.1.4'
Co Co 0.3494 0.9721 'International Tables Vol C Tables 4.2.6.8 and 6.1.1.4'
Y Y -2.7962 3.5667 'International Tables Vol C Tables 4.2.6.8 and 6.1.1.4'

loop_
_geom_angle_atom_site_label_1
_geom_angle_atom_site_label_2
_geom_angle_atom_site_label_3
_geom_angle
O2 C1 C2 125.4(5)
O2 C1 C6 116.3(5)
C2 C1 C6 118.3(5)
C1 C2 C8 123.4(5)
C1 C2 C3 119.5(6)
C8 C2 C3 117.0(6)
C4 C3 C2 121.1(7)
C4 C3 H3 119.5
C2 C3 H3 119.5
C3 C4 C5 119.8(6)
C3 C4 H4 120.1
C5 C4 H4 120.1
C6 C5 C4 121.2(7)
C6 C5 H5 119.4
C4 C5 H5 119.4
O1 C6 C5 125.2(6)
O1 C6 C1 114.9(5)
C5 C6 C1 119.9(6)
O1 C7 H7A 109.5
O1 C7 H7B 109.5
H7A C7 H7B 109.5
O1 C7 H7C 109.5
H7A C7 H7C 109.5
H7B C7 H7C 109.5
N4 C8 C2 125.8(6)
N4 C8 H8 117.1
C2 C8 H8 117.1
N4 C9 C11 109.1(5)
N4 C9 C12 106.0(4)
C11 C9 C12 113.0(5)
N4 C9 C10 113.9(5)
C11 C9 C10 107.7(5)
C12 C9 C10 107.2(5)
O3 C10 C9 112.8(5)
O3 C10 H10A 109.0
C9 C10 H10A 109.0
O3 C10 H10B 109.0
C9 C10 H10B 109.0
H10A C10 H10B 107.8
O5 C11 C9 110.3(4)
O5 C11 H11A 109.6
C9 C11 H11A 109.6
O5 C11 H11B 109.6
C9 C11 H11B 109.6
H11A C11 H11B 108.1
O4 C12 C9 110.3(5)
O4 C12 H12A 109.6
C9 C12 H12A 109.6
O4 C12 H12B 109.6
C9 C12 H12B 109.6
H12A C12 H12B 108.1
C14 C13 O6 125.4(6)
C14 C13 C18 121.1(6)
O6 C13 C18 113.6(5)
C13 C14 C15 120.9(6)
C13 C14 H14 119.6
C15 C14 H14 119.6
C16 C15 C14 119.8(6)
C16 C15 H15 120.1
C14 C15 H15 120.1
C15 C16 C17 120.9(6)
C15 C16 H16 119.5
C17 C16 H16 119.5
C18 C17 C16 120.2(5)
C18 C17 C20 121.6(5)
C16 C17 C20 118.2(5)
O7 C18 C17 126.0(5)
O7 C18 C13 116.9(6)
C17 C18 C13 117.0(5)
O6 C19 H19A 109.5
O6 C19 H19B 109.5
H19A C19 H19B 109.5
O6 C19 H19C 109.5
H19A C19 H19C 109.5
H19B C19 H19C 109.5
N3 C20 C17 125.8(5)
N3 C20 H20 117.1
C17 C20 H20 117.1
N3 C21 C24 108.7(4)
N3 C21 C23 106.3(4)
C24 C21 C23 110.9(4)
N3 C21 C22 111.4(4)
C24 C21 C22 110.6(4)
C23 C21 C22 108.8(5)
O8 C22 C21 114.4(4)
O8 C22 H22A 108.7
C21 C22 H22A 108.7
O8 C22 H22B 108.7
C21 C22 H22B 108.7
H22A C22 H22B 107.6
O10 C23 C21 110.5(4)
O10 C23 H23A 109.5
C21 C23 H23A 109.5
O10 C23 H23B 109.5
C21 C23 H23B 109.5
H23A C23 H23B 108.1
O9 C24 C21 111.4(4)
O9 C24 H24A 109.3
C21 C24 H24A 109.3
O9 C24 H24B 109.3
C21 C24 H24B 109.3
H24A C24 H24B 108.0
O27 C25 C26 125.8(5)
O27 C25 C30 116.0(5)
C26 C25 C30 118.2(5)
C25 C26 C27 119.7(5)
C25 C26 C32 122.5(5)
C27 C26 C32 117.7(5)
C28 C27 C26 120.5(6)
C28 C27 H27 119.8
C26 C27 H27 119.8
C27 C28 C29 120.8(6)
C27 C28 H28 119.6
C29 C28 H28 119.6
C30 C29 C28 120.5(6)
C30 C29 H29 119.8
C28 C29 H29 119.8
O26 C30 C29 126.4(5)
O26 C30 C25 113.3(5)
C29 C30 C25 120.3(6)
O26 C31 H31A 109.5
O26 C31 H31B 109.5
H31A C31 H31B 109.5
O26 C31 H31C 109.5
H31A C31 H31C 109.5
H31B C31 H31C 109.5
N6 C32 C26 125.4(5)
N6 C32 H32 117.3
C26 C32 H32 117.3
N6 C33 C36 110.1(4)
N6 C33 C35 107.1(4)
C36 C33 C35 110.7(5)
N6 C33 C34 110.0(5)
C36 C33 C34 109.0(5)
C35 C33 C34 109.9(5)
O28 C34 C33 113.3(5)
O28 C34 H34A 108.9
C33 C34 H34A 108.9
O28 C34 H34B 108.9
C33 C34 H34B 108.9
H34A C34 H34B 107.7
O29 C35 C33 110.6(4)
O29 C35 H35A 109.5
C33 C35 H35A 109.5
O29 C35 H35B 109.5
C33 C35 H35B 109.5
H35A C35 H35B 108.1
O30 C36 C33 109.6(4)
O30 C36 H36A 109.8
C33 C36 H36A 109.8
O30 C36 H36B 109.8
C33 C36 H36B 109.8
H36A C36 H36B 108.2
O21 C37 C38 125.8(5)
O21 C37 C42 113.4(5)
C38 C37 C42 120.8(6)
C37 C38 C39 120.6(6)
C37 C38 H38 119.7
C39 C38 H38 119.7
C40 C39 C38 119.6(6)
C40 C39 H39 120.2
C38 C39 H39 120.2
C39 C40 C41 121.5(6)
C39 C40 H40 119.3
C41 C40 H40 119.3
C42 C41 C40 119.4(5)
C42 C41 C44 122.7(5)
C40 C41 C44 117.9(5)
O22 C42 C41 124.6(5)
O22 C42 C37 117.5(5)
C41 C42 C37 117.9(5)
O21 C43 H43A 109.5
O21 C43 H43B 109.5
H43A C43 H43B 109.5
O21 C43 H43C 109.5
H43A C43 H43C 109.5
H43B C43 H43C 109.5
N5 C44 C41 126.0(6)
N5 C44 H44 117.0
C41 C44 H44 117.0
N5 C45 C47 107.1(4)
N5 C45 C48 106.1(4)
C47 C45 C48 112.1(5)
N5 C45 C46 111.9(5)
C47 C45 C46 109.8(4)
C48 C45 C46 109.8(5)
O25 C46 C45 115.7(5)
O25 C46 H46A 108.3
C45 C46 H46A 108.3
O25 C46 H46B 108.3
C45 C46 H46B 108.3
H46A C46 H46B 107.4
O23 C47 C45 112.5(4)
O23 C47 H47A 109.1
C45 C47 H47A 109.1
O23 C47 H47B 109.1
C45 C47 H47B 109.1
H47A C47 H47B 107.8
O24 C48 C45 110.9(4)
O24 C48 H48A 109.5
C45 C48 H48A 109.5
O24 C48 H48B 109.5
C45 C48 H48B 109.5
H48A C48 H48B 108.1
O17 C49 C54 124.6(5)
O17 C49 C50 117.7(5)
C54 C49 C50 117.6(5)
O16 C50 C51 124.7(6)
O16 C50 C49 114.3(5)
C51 C50 C49 121.1(6)
C50 C51 C52 120.8(6)
C50 C51 H51 119.6
C52 C51 H51 119.6
C53 C52 C51 118.7(6)
C53 C52 H52 120.6
C51 C52 H52 120.6
C52 C53 C54 122.3(6)
C52 C53 H53 118.8
C54 C53 H53 118.8
C49 C54 C53 119.4(6)
C49 C54 C56 122.6(5)
C53 C54 C56 118.0(6)
O16 C55 H55A 109.5
O16 C55 H55B 109.5
H55A C55 H55B 109.5
O16 C55 H55C 109.5
H55A C55 H55C 109.5
H55B C55 H55C 109.5
N1 C56 C54 125.8(5)
N1 C56 H56 117.1
C54 C56 H56 117.1
N1 C57 C59 110.4(5)
N1 C57 C58 109.2(4)
C59 C57 C58 110.7(5)
N1 C57 C60 104.8(4)
C59 C57 C60 111.5(5)
C58 C57 C60 110.1(5)
O18 C58 C57 110.5(5)
O18 C58 H58A 109.5
C57 C58 H58A 109.5
O18 C58 H58B 109.5
C57 C58 H58B 109.5
H58A C58 H58B 108.1
O19 C59 C57 110.1(4)
O19 C59 H59A 109.6
C57 C59 H59A 109.6
O19 C59 H59B 109.6
C57 C59 H59B 109.6
H59A C59 H59B 108.2
O20 C60 C57 110.9(4)
O20 C60 H60A 109.5
C57 C60 H60A 109.5
O20 C60 H60B 109.5
C57 C60 H60B 109.5
H60A C60 H60B 108.0
O11 C61 C62 124.8(6)
O11 C61 C66 113.2(5)
C62 C61 C66 122.0(6)
C61 C62 C63 119.2(6)
C61 C62 H62 120.4
C63 C62 H62 120.4
C64 C63 C62 120.6(6)
C64 C63 H63 119.7
C62 C63 H63 119.7
C63 C64 C65 120.8(6)
C63 C64 H64 119.6
C65 C64 H64 119.6
C64 C65 C66 120.0(5)
C64 C65 C68 118.1(5)
C66 C65 C68 121.9(5)
O12 C66 C61 117.9(5)
O12 C66 C65 124.8(5)
C61 C66 C65 117.2(5)
O11 C67 H67A 109.5
O11 C67 H67B 109.5
H67A C67 H67B 109.5
O11 C67 H67C 109.5
H67A C67 H67C 109.5
H67B C67 H67C 109.5
N2 C68 C65 125.4(5)
N2 C68 H68 117.3
C65 C68 H68 117.3
N2 C69 C71 110.9(5)
N2 C69 C72 111.4(4)
C71 C69 C72 110.5(5)
N2 C69 C70 105.3(4)
C71 C69 C70 111.1(5)
C72 C69 C70 107.6(5)
O15 C70 C69 110.7(4)
O15 C70 H70A 109.5
C69 C70 H70A 109.5
O15 C70 H70B 109.5
C69 C70 H70B 109.5
H70A C70 H70B 108.1
O14 C71 C69 110.5(4)
O14 C71 H71A 109.6
C69 C71 H71A 109.6
O14 C71 H71B 109.6
C69 C71 H71B 109.6
H71A C71 H71B 108.1
O13 C72 C69 113.2(5)
O13 C72 H72A 108.9
C69 C72 H72A 108.9
O13 C72 H72B 108.9
C69 C72 H72B 108.9
H72A C72 H72B 107.7
O31 C73 H73A 109.5
O31 C73 H73B 109.5
H73A C73 H73B 109.5
O31 C73 H73C 109.5
H73A C73 H73C 109.5
H73B C73 H73C 109.5
O32 C74 H74A 109.5
O32 C74 H74B 109.5
H74A C74 H74B 109.5
O32 C74 H74C 109.5
H74A C74 H74C 109.5
H74B C74 H74C 109.5
O22 Co1 N5 95.57(18)
O22 Co1 O27 93.06(16)
N5 Co1 O27 83.11(18)
O22 Co1 N6 86.94(18)
N5 Co1 N6 177.0(2)
O27 Co1 N6 95.18(18)
O22 Co1 O24 174.12(16)
N5 Co1 O24 85.44(18)
O27 Co1 O24 92.81(16)
N6 Co1 O24 92.23(17)
O22 Co1 O29 89.10(16)
N5 Co1 O29 96.66(17)
O27 Co1 O29 177.84(17)
N6 Co1 O29 84.96(17)
O24 Co1 O29 85.03(15)
O22 Co1 Y1 130.73(12)
N5 Co1 Y1 88.62(13)
O27 Co1 Y1 136.09(12)
N6 Co1 Y1 90.95(13)
O24 Co1 Y1 43.44(11)
O29 Co1 Y1 41.76(11)
O7 Co2 O2 93.77(17)
O7 Co2 N3 95.61(18)
O2 Co2 N3 84.43(17)
O7 Co2 N4 83.25(18)
O2 Co2 N4 95.71(19)
N3 Co2 N4 178.9(2)
O7 Co2 O4 91.03(17)
O2 Co2 O4 175.18(16)
N3 Co2 O4 94.74(17)
N4 Co2 O4 85.22(18)
O7 Co2 O10 174.96(18)
O2 Co2 O10 91.27(16)
N3 Co2 O10 84.74(17)
N4 Co2 O10 96.40(17)
O4 Co2 O10 83.93(16)
O7 Co2 Y1 133.32(13)
O2 Co2 Y1 132.82(12)
N3 Co2 Y1 87.64(13)
N4 Co2 Y1 93.10(14)
O4 Co2 Y1 42.36(11)
O10 Co2 Y1 41.64(11)
O15 Co3 O20 78.77(14)
O15 Co3 O23 97.90(14)
O20 Co3 O23 176.42(15)
O15 Co3 O9 179.18(15)
O20 Co3 O9 100.44(14)
O23 Co3 O9 82.89(14)
O15 Co3 O14 89.62(15)
O20 Co3 O14 92.27(14)
O23 Co3 O14 89.01(14)
O9 Co3 O14 90.22(14)
O15 Co3 O19 92.57(15)
O20 Co3 O19 89.18(14)
O23 Co3 O19 89.66(14)
O9 Co3 O19 87.60(15)
O14 Co3 O19 177.58(15)
O15 Co3 Co4 39.27(10)
O20 Co3 Co4 39.50(10)
O23 Co3 Co4 137.15(11)
O9 Co3 Co4 139.94(10)
O14 Co3 Co4 91.35(10)
O19 Co3 Co4 91.00(10)
O15 Co3 Y1 139.34(10)
O20 Co3 Y1 141.88(11)
O23 Co3 Y1 41.44(10)
O9 Co3 Y1 41.46(10)
O14 Co3 Y1 89.55(10)
O19 Co3 Y1 88.12(10)
Co4 Co3 Y1 178.32(3)
O15 Co4 O20 87.54(16)
O15 Co4 N2 84.98(17)
O20 Co4 N2 88.69(17)
O15 Co4 O12 179.30(17)
O20 Co4 O12 92.63(16)
N2 Co4 O12 94.34(18)
O15 Co4 N1 89.77(17)
O20 Co4 N1 84.56(17)
N2 Co4 N1 171.63(19)
O12 Co4 N1 90.92(18)
O15 Co4 O17 90.90(16)
O20 Co4 O17 178.13(17)
N2 Co4 O17 92.19(18)
O12 Co4 O17 88.94(17)
N1 Co4 O17 94.41(18)
O15 Co4 Co3 43.52(12)
O20 Co4 Co3 44.01(11)
N2 Co4 Co3 85.77(14)
O12 Co4 Co3 136.64(13)
N1 Co4 Co3 85.93(13)
O17 Co4 Co3 134.41(12)
C56 N1 C57 120.9(5)
C56 N1 Co4 124.1(4)
C57 N1 Co4 114.5(3)
C68 N2 C69 121.5(5)
C68 N2 Co4 123.5(4)
C69 N2 Co4 114.0(3)
C20 N3 C21 119.6(5)
C20 N3 Co2 125.4(4)
C21 N3 Co2 114.8(3)
C8 N4 C9 120.0(5)
C8 N4 Co2 124.3(4)
C9 N4 Co2 114.3(4)
C44 N5 C45 120.3(5)
C44 N5 Co1 124.9(4)
C45 N5 Co1 114.2(4)
C32 N6 C33 121.0(5)
C32 N6 Co1 125.1(4)
C33 N6 Co1 113.8(3)
C6 O1 C7 118.0(5)
C1 O2 Co2 123.9(4)
C10 O3 H3' 109.5
C12 O4 Co2 110.1(3)
C12 O4 Y1 117.4(3)
Co2 O4 Y1 105.49(16)
C11 O5 Y1 139.5(3)
C11 O5 H5A 110.2
Y1 O5 H5A 110.2
C13 O6 C19 117.6(5)
C18 O7 Co2 124.5(4)
C22 O8 H8' 109.5
C24 O9 Co3 119.2(3)
C24 O9 Y1 138.9(3)
Co3 O9 Y1 99.73(15)
C23 O10 Co2 108.4(3)
C23 O10 Y1 114.2(3)
Co2 O10 Y1 106.09(16)
C61 O11 C67 117.6(5)
C66 O12 Co4 122.8(3)
C72 O13 H13 109.5
C71 O14 Co3 130.8(3)
C71 O14 H14A 114.6
Co3 O14 H14A 114.6
C70 O15 Co4 107.7(3)
C70 O15 Co3 117.8(3)
Co4 O15 Co3 97.21(16)
C50 O16 C55 118.1(5)
C49 O17 Co4 122.3(4)
C58 O18 H18 109.5
C59 O19 Co3 131.3(3)
C59 O19 H19 114.3
Co3 O19 H19 114.3
C60 O20 Co4 108.7(3)
C60 O20 Co3 117.8(3)
Co4 O20 Co3 96.49(16)
C37 O21 C43 117.4(5)
C42 O22 Co1 125.2(3)
C47 O23 Co3 118.7(3)
C47 O23 Y1 139.7(3)
Co3 O23 Y1 99.91(15)
C48 O24 Co1 107.7(3)
C48 O24 Y1 115.5(3)
Co1 O24 Y1 103.89(15)
C46 O25 H25 109.5
C30 O26 C31 117.4(5)
C25 O27 Co1 124.5(4)
C34 O28 H28' 109.5
C35 O29 Co1 108.1(3)
C35 O29 Y1 119.5(3)
Co1 O29 Y1 105.81(15)
C36 O30 Y1 140.5(3)
C36 O30 H30 109.8
Y1 O30 H30 109.8
C73 O31 H31X 109.5
C74 O32 H32X 109.5
O9 Y1 O23 77.46(13)
O9 Y1 O29 77.10(12)
O23 Y1 O29 81.60(13)
O9 Y1 O10 78.68(13)
O23 Y1 O10 135.98(12)
O29 Y1 O10 127.59(12)
O9 Y1 O4 81.28(13)
O23 Y1 O4 75.81(13)
O29 Y1 O4 151.56(12)
O10 Y1 O4 64.36(12)
O9 Y1 O5 150.79(13)
O23 Y1 O5 111.14(14)
O29 Y1 O5 130.84(12)
O10 Y1 O5 76.36(13)
O4 Y1 O5 74.41(12)
O9 Y1 O24 137.06(13)
O23 Y1 O24 77.77(13)
O29 Y1 O24 64.98(12)
O10 Y1 O24 140.88(12)
O4 Y1 O24 125.01(12)
O5 Y1 O24 71.65(13)
O9 Y1 O30 108.67(14)
O23 Y1 O30 152.12(13)
O29 Y1 O30 73.72(13)
O10 Y1 O30 71.24(12)
O4 Y1 O30 131.51(13)
O5 Y1 O30 77.22(13)
O24 Y1 O30 80.14(12)
O9 Y1 Co3 38.81(10)
O23 Y1 Co3 38.65(9)
O29 Y1 Co3 76.26(9)
O10 Y1 Co3 109.67(9)
O4 Y1 Co3 75.32(9)
O5 Y1 Co3 142.23(10)
O24 Y1 Co3 109.38(9)
O30 Y1 Co3 140.52(10)
O9 Y1 Co1 106.70(9)
O23 Y1 Co1 75.71(9)
O29 Y1 Co1 32.43(9)
O10 Y1 Co1 147.17(9)
O4 Y1 Co1 147.82(9)
O5 Y1 Co1 102.50(9)
O24 Y1 Co1 32.67(8)
O30 Y1 Co1 76.50(9)
Co3 Y1 Co1 91.41(2)
O9 Y1 Co2 76.76(9)
O23 Y1 Co2 105.74(9)
O29 Y1 Co2 150.47(9)
O10 Y1 Co2 32.27(8)
O4 Y1 Co2 32.14(9)
O5 Y1 Co2 74.04(9)
O24 Y1 Co2 144.16(9)
O30 Y1 Co2 102.14(9)
Co3 Y1 Co2 91.63(2)
Co1 Y1 Co2 176.52(2)

loop_
_geom_bond_atom_site_label_1
_geom_bond_atom_site_label_2
_geom_bond_distance
C1 O2 1.319(6)
C1 C2 1.395(8)
C1 C6 1.436(8)
C2 C8 1.423(9)
C2 C3 1.426(8)
C3 C4 1.355(10)
C3 H3 0.9300
C4 C5 1.393(10)
C4 H4 0.9300
C5 C6 1.374(8)
C5 H5 0.9300
C6 O1 1.371(7)
C7 O1 1.420(8)
C7 H7A 0.9600
C7 H7B 0.9600
C7 H7C 0.9600
C8 N4 1.291(7)
C8 H8 0.9300
C9 N4 1.491(7)
C9 C11 1.517(8)
C9 C12 1.546(8)
C9 C10 1.556(8)
C10 O3 1.418(8)
C10 H10A 0.9700
C10 H10B 0.9700
C11 O5 1.436(6)
C11 H11A 0.9700
C11 H11B 0.9700
C12 O4 1.410(6)
C12 H12A 0.9700
C12 H12B 0.9700
C13 C14 1.372(9)
C13 O6 1.375(8)
C13 C18 1.419(8)
C14 C15 1.389(10)
C14 H14 0.9300
C15 C16 1.353(9)
C15 H15 0.9300
C16 C17 1.413(8)
C16 H16 0.9300
C17 C18 1.409(8)
C17 C20 1.434(8)
C18 O7 1.313(7)
C19 O6 1.428(7)
C19 H19A 0.9600
C19 H19B 0.9600
C19 H19C 0.9600
C20 N3 1.283(7)
C20 H20 0.9300
C21 N3 1.482(7)
C21 C24 1.524(8)
C21 C23 1.532(7)
C21 C22 1.541(7)
C22 O8 1.413(7)
C22 H22A 0.9700
C22 H22B 0.9700
C23 O10 1.423(6)
C23 H23A 0.9700
C23 H23B 0.9700
C24 O9 1.420(6)
C24 H24A 0.9700
C24 H24B 0.9700
C25 O27 1.302(6)
C25 C26 1.402(8)
C25 C30 1.438(8)
C26 C27 1.421(8)
C26 C32 1.432(8)
C27 C28 1.358(8)
C27 H27 0.9300
C28 C29 1.394(9)
C28 H28 0.9300
C29 C30 1.372(8)
C29 H29 0.9300
C30 O26 1.358(7)
C31 O26 1.434(7)
C31 H31A 0.9600
C31 H31B 0.9600
C31 H31C 0.9600
C32 N6 1.284(7)
C32 H32 0.9300
C33 N6 1.480(7)
C33 C36 1.514(8)
C33 C35 1.532(8)
C33 C34 1.538(8)
C34 O28 1.420(7)
C34 H34A 0.9700
C34 H34B 0.9700
C35 O29 1.418(6)
C35 H35A 0.9700
C35 H35B 0.9700
C36 O30 1.439(6)
C36 H36A 0.9700
C36 H36B 0.9700
C37 O21 1.359(7)
C37 C38 1.371(8)
C37 C42 1.424(8)
C38 C39 1.404(9)
C38 H38 0.9300
C39 C40 1.355(9)
C39 H39 0.9300
C40 C41 1.415(8)
C40 H40 0.9300
C41 C42 1.411(8)
C41 C44 1.420(8)
C42 O22 1.314(7)
C43 O21 1.430(7)
C43 H43A 0.9600
C43 H43B 0.9600
C43 H43C 0.9600
C44 N5 1.288(7)
C44 H44 0.9300
C45 N5 1.489(7)
C45 C47 1.522(7)
C45 C48 1.522(8)
C45 C46 1.535(8)
C46 O25 1.403(7)
C46 H46A 0.9700
C46 H46B 0.9700
C47 O23 1.402(6)
C47 H47A 0.9700
C47 H47B 0.9700
C48 O24 1.429(6)
C48 H48A 0.9700
C48 H48B 0.9700
C49 O17 1.321(7)
C49 C54 1.406(8)
C49 C50 1.418(8)
C50 O16 1.364(7)
C50 C51 1.384(9)
C51 C52 1.396(9)
C51 H51 0.9300
C52 C53 1.358(9)
C52 H52 0.9300
C53 C54 1.412(8)
C53 H53 0.9300
C54 C56 1.435(8)
C55 O16 1.434(8)
C55 H55A 0.9600
C55 H55B 0.9600
C55 H55C 0.9600
C56 N1 1.281(7)
C56 H56 0.9300
C57 N1 1.495(7)
C57 C59 1.523(8)
C57 C58 1.532(8)
C57 C60 1.540(8)
C58 O18 1.431(7)
C58 H58A 0.9700
C58 H58B 0.9700
C59 O19 1.429(7)
C59 H59A 0.9700
C59 H59B 0.9700
C60 O20 1.407(6)
C60 H60A 0.9700
C60 H60B 0.9700
C61 O11 1.368(7)
C61 C62 1.376(8)
C61 C66 1.411(8)
C62 C63 1.398(8)
C62 H62 0.9300
C63 C64 1.361(8)
C63 H63 0.9300
C64 C65 1.403(8)
C64 H64 0.9300
C65 C66 1.414(8)
C65 C68 1.455(8)
C66 O12 1.311(6)
C67 O11 1.407(7)
C67 H67A 0.9600
C67 H67B 0.9600
C67 H67C 0.9600
C68 N2 1.275(7)
C68 H68 0.9300
C69 N2 1.488(7)
C69 C71 1.515(8)
C69 C72 1.524(8)
C69 C70 1.529(8)
C70 O15 1.422(6)
C70 H70A 0.9700
C70 H70B 0.9700
C71 O14 1.432(7)
C71 H71A 0.9700
C71 H71B 0.9700
C72 O13 1.429(7)
C72 H72A 0.9700
C72 H72B 0.9700
C73 O31 1.529(13)
C73 H73A 0.9600
C73 H73B 0.9600
C73 H73C 0.9600
C74 O32 1.477(13)
C74 H74A 0.9600
C74 H74B 0.9600
C74 H74C 0.9600
Co1 O22 1.887(4)
Co1 N5 1.889(5)
Co1 O27 1.891(4)
Co1 N6 1.897(4)
Co1 O24 1.912(4)
Co1 O29 1.916(4)
Co1 Y1 3.4381(9)
Co2 O7 1.880(4)
Co2 O2 1.892(4)
Co2 N3 1.892(4)
Co2 N4 1.902(4)
Co2 O4 1.907(4)
Co2 O10 1.919(3)
Co2 Y1 3.4533(9)
Co3 O15 2.051(4)
Co3 O20 2.067(4)
Co3 O23 2.082(4)
Co3 O9 2.089(4)
Co3 O14 2.111(4)
Co3 O19 2.127(4)
Co3 Co4 2.9553(10)
Co3 Y1 3.2846(9)
Co4 O15 1.885(4)
Co4 O20 1.892(4)
Co4 N2 1.898(4)
Co4 O12 1.902(4)
Co4 N1 1.903(4)
Co4 O17 1.906(4)
O3 H3' 0.8200
O4 Y1 2.415(4)
O5 Y1 2.421(4)
O5 H5A 0.9300
O8 H8' 0.8200
O9 Y1 2.206(4)
O10 Y1 2.388(4)
O13 H13 0.8200
O14 H14A 0.9300
O18 H18 0.8200
O19 H19 0.9300
O23 Y1 2.207(4)
O24 Y1 2.435(4)
O25 H25 0.8200
O28 H28' 0.8200
O29 Y1 2.380(3)
O30 Y1 2.455(4)
O30 H30 0.9300
O31 H31X 0.8200
O32 H32X 0.8200
